data_2230637
loop_
_publ_author_name
'Sarmiento-S\'anchez, Juan I.'
'Aguirre, Gerardo'
'Rivero, Ignacio A.'

_publ_section_title
;
 1-Benzyl-4-(naphthalen-1-yl)-1<i>H</i>-1,2,3-triazole
;
_journal_coeditor_code FL2334
_journal_issue 7
_journal_name_full 'Acta Crystallographica Section E'
_journal_page_first o1856
_journal_paper_doi 10.1107/S1600536811019994
_journal_volume 67
_journal_year 2011
_chemical_formula_iupac 'C19 H15 N3'
_chemical_formula_moiety 'C19 H15 N3'
_chemical_formula_sum 'C19 H15 N3'
_chemical_formula_weight 285.34
_chemical_name_systematic
;
1-Benzyl-4-(naphthalen-1-yl)-1<i>H</i>-1,2,3-triazole
;
_space_group_IT_number 14
_symmetry_cell_setting monoclinic
_symmetry_space_group_name_Hall '-P 2ybc'
_symmetry_space_group_name_H-M 'P 1 21/c 1'
_atom_sites_solution_hydrogens geom
_atom_sites_solution_primary direct
_atom_sites_solution_secondary difmap
_audit_creation_method SHELXL-97
_cell_angle_alpha 90.00
_cell_angle_beta 102.701(13)
_cell_angle_gamma 90.00
_cell_formula_units_Z 4
_cell_length_a 9.896(2)
_cell_length_b 11.038(3)
_cell_length_c 14.136(4)
_cell_measurement_reflns_used 36
_cell_measurement_temperature 298(2)
_cell_measurement_theta_max 12.43
_cell_measurement_theta_min 4.64
_cell_volume 1506.3(7)
_computing_cell_refinement 'XSCANS (Siemens, 1996)'
_computing_data_collection 'XSCANS (Siemens, 1996)'
_computing_data_reduction 'XSCANS (Siemens, 1996)'
_computing_molecular_graphics 'Mercury (Macrae <i>et al.</i>, 2006)'
_computing_publication_material 'SHELXL97 (Sheldrick, 2008)'
_computing_structure_refinement 'SHELXL97 (Sheldrick, 2008)'
_computing_structure_solution 'SHELXS97 (Sheldrick, 2008)'
_diffrn_ambient_temperature 298(2)
_diffrn_measured_fraction_theta_full 1.000
_diffrn_measured_fraction_theta_max 1.000
_diffrn_measurement_device_type 'Siemens P4'
_diffrn_measurement_method 2\q/\w
_diffrn_radiation_monochromator graphite
_diffrn_radiation_source 'fine-focus sealed tube'
_diffrn_radiation_type MoK\a
_diffrn_radiation_wavelength 0.71073
_diffrn_reflns_av_R_equivalents 0.0282
_diffrn_reflns_av_sigmaI/netI 0.0598
_diffrn_reflns_limit_h_max 12
_diffrn_reflns_limit_h_min 0
_diffrn_reflns_limit_k_max 14
_diffrn_reflns_limit_k_min 0
_diffrn_reflns_limit_l_max 17
_diffrn_reflns_limit_l_min -18
_diffrn_reflns_number 3663
_diffrn_reflns_theta_full 27.50
_diffrn_reflns_theta_max 27.50
_diffrn_reflns_theta_min 2.11
_diffrn_standards_decay_% 5.39
_diffrn_standards_interval_count 97
_diffrn_standards_number 3
_exptl_absorpt_coefficient_mu 0.076
_exptl_absorpt_correction_type none
_exptl_crystal_colour colorless
_exptl_crystal_density_diffrn 1.258
_exptl_crystal_density_method 'not measured'
_exptl_crystal_description prismatic
_exptl_crystal_F_000 600
_exptl_crystal_size_max .5
_exptl_crystal_size_mid .48
_exptl_crystal_size_min .28
_refine_diff_density_max 0.401
_refine_diff_density_min -0.168
_refine_ls_extinction_method none
_refine_ls_goodness_of_fit_ref 1.014
_refine_ls_hydrogen_treatment constr
_refine_ls_matrix_type full
_refine_ls_number_parameters 199
_refine_ls_number_reflns 3471
_refine_ls_number_restraints 0
_refine_ls_restrained_S_all 1.014
_refine_ls_R_factor_all 0.1465
_refine_ls_R_factor_gt 0.0693
_refine_ls_shift/su_max 0.000
_refine_ls_shift/su_mean 0.000
_refine_ls_structure_factor_coef Fsqd
_refine_ls_weighting_details 'calc w=1/[\s^2^(Fo^2^)+(0.0839P)^2^+0.3080P] where P=(Fo^2^+2Fc^2^)/3'
_refine_ls_weighting_scheme calc
_refine_ls_wR_factor_gt 0.1645
_refine_ls_wR_factor_ref 0.2017
_reflns_number_gt 1730
_reflns_number_total 3471
_reflns_threshold_expression I>2\s(I)
_cod_data_source_file fl2334.cif
_cod_data_source_block I
_cod_original_cell_volume 1506.2(6)
_cod_original_sg_symbol_H-M 'P 21/c'
_cod_database_code 2230637
_cod_database_fobs_code 2230637

loop_
_symmetry_equiv_pos_as_xyz
'x, y, z'
'-x, y+1/2, -z+1/2'
'-x, -y, -z'
'x, -y-1/2, z-1/2'

loop_
_atom_site_type_symbol
_atom_site_label
_atom_site_fract_x
_atom_site_fract_y
_atom_site_fract_z
_atom_site_U_iso_or_equiv
_atom_site_adp_type
_atom_site_calc_flag
_atom_site_refinement_flags
_atom_site_occupancy
_atom_site_symmetry_multiplicity
_atom_site_disorder_assembly
_atom_site_disorder_group
N N1 0.2899(2) 0.3968(2) 0.18018(16) 0.0603(7) Uani d . 1 1 . .
N N2 0.3058(3) 0.2778(3) 0.19682(18) 0.0688(7) Uani d . 1 1 . .
N N3 0.4044(3) 0.2660(2) 0.27619(18) 0.0665(7) Uani d . 1 1 . .
C C1 0.5662(3) 0.4031(3) 0.39312(19) 0.0548(7) Uani d . 1 1 . .
C C2 0.6434(3) 0.5043(3) 0.3915(2) 0.0688(9) Uani d . 1 1 . .
H H2B 0.6208 0.5550 0.3377 0.083 Uiso calc R 1 1 . .
C C3 0.7552(4) 0.5365(3) 0.4664(2) 0.0779(10) Uani d . 1 1 . .
H H3B 0.8053 0.6066 0.4613 0.093 Uiso calc R 1 1 . .
C C4 0.7905(4) 0.4661(3) 0.5459(2) 0.0773(10) Uani d . 1 1 . .
H H4A 0.8655 0.4870 0.5954 0.093 Uiso calc R 1 1 . .
C C5 0.7114(3) 0.3581(3) 0.55387(19) 0.0592(8) Uani d . 1 1 . .
C C6 0.7469(4) 0.2850(3) 0.6363(2) 0.0756(10) Uani d . 1 1 . .
H H6A 0.8207 0.3068 0.6864 0.091 Uiso calc R 1 1 . .
C C7 0.6745(4) 0.1828(3) 0.6434(2) 0.0779(10) Uani d . 1 1 . .
H H7A 0.6995 0.1339 0.6981 0.093 Uiso calc R 1 1 . .
C C8 0.5616(3) 0.1501(3) 0.5686(2) 0.0726(9) Uani d . 1 1 . .
H H8A 0.5123 0.0799 0.5748 0.087 Uiso calc R 1 1 . .
C C9 0.5231(3) 0.2188(3) 0.4877(2) 0.0657(8) Uani d . 1 1 . .
H H9A 0.4475 0.1958 0.4394 0.079 Uiso calc R 1 1 . .
C C10 0.5991(3) 0.3282(2) 0.47587(18) 0.0519(7) Uani d . 1 1 . .
C C11 0.4501(3) 0.3772(3) 0.30902(19) 0.0530(7) Uani d . 1 1 . .
C C12 0.3770(3) 0.4599(3) 0.2479(2) 0.0627(8) Uani d . 1 1 . .
H H12A 0.3856 0.5438 0.2521 0.075 Uiso calc R 1 1 . .
C C13 0.1908(3) 0.4396(4) 0.0935(2) 0.0837(11) Uani d . 1 1 . .
H H13A 0.1334 0.3723 0.0644 0.100 Uiso calc R 1 1 . .
H H13B 0.2413 0.4688 0.0465 0.100 Uiso calc R 1 1 . .
C C14 0.0994(3) 0.5392(3) 0.11590(18) 0.0559(7) Uani d . 1 1 . .
C C15 0.1201(3) 0.6574(3) 0.0925(2) 0.0713(9) Uani d . 1 1 . .
H H15A 0.1931 0.6762 0.0634 0.086 Uiso calc R 1 1 . .
C C16 0.0351(4) 0.7485(3) 0.1112(2) 0.0768(10) Uani d . 1 1 . .
H H16A 0.0509 0.8280 0.0946 0.092 Uiso calc R 1 1 . .
C C17 -0.0723(3) 0.7230(3) 0.1539(2) 0.0687(9) Uani d . 1 1 . .
H H17A -0.1301 0.7846 0.1664 0.082 Uiso calc R 1 1 . .
C C18 -0.0945(3) 0.6056(3) 0.1783(2) 0.0680(9) Uani d . 1 1 . .
H H18A -0.1673 0.5875 0.2078 0.082 Uiso calc R 1 1 . .
C C19 -0.0089(3) 0.5140(3) 0.1592(2) 0.0617(8) Uani d . 1 1 . .
H H19A -0.0247 0.4345 0.1759 0.074 Uiso calc R 1 1 . .

loop_
_atom_site_aniso_label
_atom_site_aniso_U_11
_atom_site_aniso_U_22
_atom_site_aniso_U_33
_atom_site_aniso_U_12
_atom_site_aniso_U_13
_atom_site_aniso_U_23
N1 0.0498(14) 0.0771(18) 0.0486(13) 0.0138(13) -0.0007(11) -0.0144(12)
N2 0.0644(16) 0.0719(19) 0.0660(16) -0.0103(14) 0.0052(13) -0.0132(14)
N3 0.0671(16) 0.0661(17) 0.0624(15) -0.0031(13) 0.0060(13) 0.0003(13)
C1 0.0597(17) 0.0507(17) 0.0522(16) 0.0095(14) 0.0082(13) -0.0086(13)
C2 0.078(2) 0.0553(19) 0.0652(19) -0.0055(17) -0.0020(16) -0.0066(15)
C3 0.093(2) 0.0549(19) 0.075(2) -0.0171(17) -0.0047(19) -0.0025(17)
C4 0.083(2) 0.069(2) 0.068(2) -0.0057(18) -0.0085(18) -0.0155(18)
C5 0.0637(18) 0.0638(19) 0.0460(15) 0.0207(15) 0.0033(14) -0.0046(13)
C6 0.078(2) 0.086(3) 0.0567(18) 0.023(2) 0.0022(17) -0.0063(17)
C7 0.084(2) 0.083(3) 0.067(2) 0.021(2) 0.0194(19) 0.0096(18)
C8 0.076(2) 0.076(2) 0.071(2) 0.0046(18) 0.0274(18) 0.0163(17)
C9 0.0626(19) 0.069(2) 0.0681(19) 0.0069(16) 0.0205(15) 0.0056(16)
C10 0.0551(16) 0.0530(16) 0.0463(14) 0.0164(14) 0.0085(13) -0.0066(12)
C11 0.0507(15) 0.0598(18) 0.0459(14) 0.0107(13) 0.0049(12) -0.0105(13)
C12 0.0637(18) 0.0594(18) 0.0568(16) 0.0166(15) -0.0043(14) -0.0165(14)
C13 0.068(2) 0.126(3) 0.0482(17) 0.034(2) -0.0059(15) -0.0121(18)
C14 0.0457(15) 0.076(2) 0.0414(14) 0.0091(14) -0.0001(12) 0.0008(14)
C15 0.0512(18) 0.098(3) 0.0633(19) -0.0065(18) 0.0092(15) 0.0198(18)
C16 0.080(2) 0.067(2) 0.074(2) -0.0104(19) -0.0025(19) 0.0197(17)
C17 0.068(2) 0.063(2) 0.0697(19) 0.0095(16) 0.0046(17) 0.0042(16)
C18 0.0528(18) 0.081(2) 0.075(2) -0.0010(17) 0.0227(16) 0.0033(17)
C19 0.0641(18) 0.0548(18) 0.0645(18) -0.0021(15) 0.0109(15) 0.0042(14)

loop_
_atom_type_symbol
_atom_type_description
_atom_type_scat_dispersion_real
_atom_type_scat_dispersion_imag
_atom_type_scat_source
C C 0.0033 0.0016 'International Tables Vol C Tables 4.2.6.8 and 6.1.1.4'
H H 0.0000 0.0000 'International Tables Vol C Tables 4.2.6.8 and 6.1.1.4'
N N 0.0061 0.0033 'International Tables Vol C Tables 4.2.6.8 and 6.1.1.4'

loop_
_geom_angle_atom_site_label_1
_geom_angle_atom_site_label_2
_geom_angle_atom_site_label_3
_geom_angle_site_symmetry_1
_geom_angle_site_symmetry_3
_geom_angle
_geom_angle_publ_flag
C12 N1 N2 . . 110.8(2) ?
C12 N1 C13 . . 129.6(3) ?
N2 N1 C13 . . 119.6(3) ?
N3 N2 N1 . . 106.4(2) ?
N2 N3 C11 . . 109.3(2) ?
C2 C1 C10 . . 117.9(3) ?
C2 C1 C11 . . 118.9(3) ?
C10 C1 C11 . . 123.2(3) ?
C1 C2 C3 . . 123.4(3) ?
C1 C2 H2B . . 118.3 ?
C3 C2 H2B . . 118.3 ?
C4 C3 C2 . . 120.1(3) ?
C4 C3 H3B . . 120.0 ?
C2 C3 H3B . . 120.0 ?
C3 C4 C5 . . 119.7(3) ?
C3 C4 H4A . . 120.1 ?
C5 C4 H4A . . 120.1 ?
C6 C5 C10 . . 121.6(3) ?
C6 C5 C4 . . 120.0(3) ?
C10 C5 C4 . . 118.4(3) ?
C7 C6 C5 . . 120.3(3) ?
C7 C6 H6A . . 119.9 ?
C5 C6 H6A . . 119.9 ?
C6 C7 C8 . . 120.3(3) ?
C6 C7 H7A . . 119.9 ?
C8 C7 H7A . . 119.9 ?
C9 C8 C7 . . 121.4(3) ?
C9 C8 H8A . . 119.3 ?
C7 C8 H8A . . 119.3 ?
C8 C9 C10 . . 120.4(3) ?
C8 C9 H9A . . 119.8 ?
C10 C9 H9A . . 119.8 ?
C1 C10 C5 . . 120.4(3) ?
C1 C10 C9 . . 123.5(3) ?
C5 C10 C9 . . 116.1(3) ?
C12 C11 N3 . . 107.6(2) ?
C12 C11 C1 . . 126.2(3) ?
N3 C11 C1 . . 126.1(3) ?
N1 C12 C11 . . 106.0(3) ?
N1 C12 H12A . . 127.0 ?
C11 C12 H12A . . 127.0 ?
N1 C13 C14 . . 112.5(2) ?
N1 C13 H13A . . 109.1 ?
C14 C13 H13A . . 109.1 ?
N1 C13 H13B . . 109.1 ?
C14 C13 H13B . . 109.1 ?
H13A C13 H13B . . 107.8 ?
C15 C14 C19 . . 118.1(3) ?
C15 C14 C13 . . 121.1(3) ?
C19 C14 C13 . . 120.7(3) ?
C14 C15 C16 . . 121.4(3) ?
C14 C15 H15A . . 119.3 ?
C16 C15 H15A . . 119.3 ?
C17 C16 C15 . . 120.2(3) ?
C17 C16 H16A . . 119.9 ?
C15 C16 H16A . . 119.9 ?
C16 C17 C18 . . 119.4(3) ?
C16 C17 H17A . . 120.3 ?
C18 C17 H17A . . 120.3 ?
C17 C18 C19 . . 120.2(3) ?
C17 C18 H18A . . 119.9 ?
C19 C18 H18A . . 119.9 ?
C14 C19 C18 . . 120.7(3) ?
C14 C19 H19A . . 119.7 ?
C18 C19 H19A . . 119.7 ?

loop_
_geom_bond_atom_site_label_1
_geom_bond_atom_site_label_2
_geom_bond_site_symmetry_2
_geom_bond_distance
_geom_bond_publ_flag
N1 C12 . 1.335(3) ?
N1 N2 . 1.337(3) ?
N1 C13 . 1.470(3) ?
N2 N3 . 1.321(3) ?
N3 C11 . 1.353(3) ?
C1 C2 . 1.357(4) ?
C1 C10 . 1.410(4) ?
C1 C11 . 1.488(4) ?
C2 C3 . 1.399(4) ?
C2 H2B . 0.9300 ?
C3 C4 . 1.348(4) ?
C3 H3B . 0.9300 ?
C4 C5 . 1.444(5) ?
C4 H4A . 0.9300 ?
C5 C6 . 1.397(4) ?
C5 C10 . 1.421(4) ?
C6 C7 . 1.352(5) ?
C6 H6A . 0.9300 ?
C7 C8 . 1.407(5) ?
C7 H7A . 0.9300 ?
C8 C9 . 1.356(4) ?
C8 H8A . 0.9300 ?
C9 C10 . 1.452(4) ?
C9 H9A . 0.9300 ?
C11 C12 . 1.353(4) ?
C12 H12A . 0.9300 ?
C13 C14 . 1.500(4) ?
C13 H13A . 0.9700 ?
C13 H13B . 0.9700 ?
C14 C15 . 1.372(4) ?
C14 C19 . 1.375(4) ?
C15 C16 . 1.374(5) ?
C15 H15A . 0.9300 ?
C16 C17 . 1.363(5) ?
C16 H16A . 0.9300 ?
C17 C18 . 1.371(4) ?
C17 H17A . 0.9300 ?
C18 C19 . 1.384(4) ?
C18 H18A . 0.9300 ?
C19 H19A . 0.9300 ?

loop_
_geom_torsion_atom_site_label_1
_geom_torsion_atom_site_label_2
_geom_torsion_atom_site_label_3
_geom_torsion_atom_site_label_4
_geom_torsion_site_symmetry_1
_geom_torsion_site_symmetry_2
_geom_torsion_site_symmetry_3
_geom_torsion_site_symmetry_4
_geom_torsion
_geom_torsion_publ_flag
C12 N1 N2 N3 . . . . 0.0(3) ?
C13 N1 N2 N3 . . . . 177.3(2) ?
N1 N2 N3 C11 . . . . -0.1(3) ?
C10 C1 C2 C3 . . . . 1.4(5) ?
C11 C1 C2 C3 . . . . -179.5(3) ?
C1 C2 C3 C4 . . . . -0.6(5) ?
C2 C3 C4 C5 . . . . -0.7(5) ?
C3 C4 C5 C6 . . . . -179.7(3) ?
C3 C4 C5 C10 . . . . 1.1(5) ?
C10 C5 C6 C7 . . . . 0.2(5) ?
C4 C5 C6 C7 . . . . -179.0(3) ?
C5 C6 C7 C8 . . . . -0.9(5) ?
C6 C7 C8 C9 . . . . 0.5(5) ?
C7 C8 C9 C10 . . . . 0.6(5) ?
C2 C1 C10 C5 . . . . -1.0(4) ?
C11 C1 C10 C5 . . . . -179.9(2) ?
C2 C1 C10 C9 . . . . 178.7(3) ?
C11 C1 C10 C9 . . . . -0.2(4) ?
C6 C5 C10 C1 . . . . -179.5(3) ?
C4 C5 C10 C1 . . . . -0.3(4) ?
C6 C5 C10 C9 . . . . 0.8(4) ?
C4 C5 C10 C9 . . . . -180.0(3) ?
C8 C9 C10 C1 . . . . 179.1(3) ?
C8 C9 C10 C5 . . . . -1.2(4) ?
N2 N3 C11 C12 . . . . 0.1(3) ?
N2 N3 C11 C1 . . . . -176.1(2) ?
C2 C1 C11 C12 . . . . -27.0(4) ?
C10 C1 C11 C12 . . . . 151.9(3) ?
C2 C1 C11 N3 . . . . 148.4(3) ?
C10 C1 C11 N3 . . . . -32.6(4) ?
N2 N1 C12 C11 . . . . 0.1(3) ?
C13 N1 C12 C11 . . . . -176.9(3) ?
N3 C11 C12 N1 . . . . -0.1(3) ?
C1 C11 C12 N1 . . . . 176.0(2) ?
C12 N1 C13 C14 . . . . -50.4(4) ?
N2 N1 C13 C14 . . . . 132.8(3) ?
N1 C13 C14 C15 . . . . 104.8(3) ?
N1 C13 C14 C19 . . . . -76.2(4) ?
C19 C14 C15 C16 . . . . -0.3(4) ?
C13 C14 C15 C16 . . . . 178.7(3) ?
C14 C15 C16 C17 . . . . 0.1(5) ?
C15 C16 C17 C18 . . . . 0.2(5) ?
C16 C17 C18 C19 . . . . -0.3(5) ?
C15 C14 C19 C18 . . . . 0.2(4) ?
C13 C14 C19 C18 . . . . -178.8(3) ?
C17 C18 C19 C14 . . . . 0.1(5) ?

loop_
_cod_related_entry_id
_cod_related_entry_database
_cod_related_entry_code
1 ChemSpider 30656764
